data_4064083
loop_
_publ_author_name
'Takemoto, Shin'
'Kobayashi, Tomoharu'
'Ito, Takahiro'
'Inui, Akira'
'Karitani, Kenji'
'Katagiri, Sayuri'
'Masuhara, Yusaku'
'Matsuzaka, Hiroyuki'

_publ_section_title
;
 Synthesis and Reactivity of Coordinatively Unsaturated Dinuclear
 Ruthenium Bridging Imido Complexes
;
_journal_issue 8
_journal_name_full Organometallics
_journal_page_first 2160
_journal_paper_doi 10.1021/om1011227
_journal_volume 30
_journal_year 2011
_chemical_formula_sum 'C30 H40 Cl2 F3 N O3 Ru2 S'
_chemical_formula_weight 824.73
_space_group_IT_number 14
_symmetry_cell_setting monoclinic
_symmetry_space_group_name_Hall '-P 2yn'
_symmetry_space_group_name_H-M 'P 1 21/n 1'
_atom_sites_solution_hydrogens geom
_atom_sites_solution_primary direct
_atom_sites_solution_secondary difmap
_audit_creation_method SHELXL-97
_cell_angle_alpha 90.00
_cell_angle_beta 107.903(10)
_cell_angle_gamma 90.00
_cell_formula_units_Z 4
_cell_length_a 11.917(3)
_cell_length_b 24.975(8)
_cell_length_c 12.050(3)
_cell_measurement_temperature 296(2)
_cell_volume 3412.7(16)
_computing_cell_refinement 'Rigaku Process Auto'
_computing_data_collection 'Rigaku Process Auto'
_computing_data_reduction 'Rigaku Process Auto'
_computing_structure_refinement 'SHELXL-97 (Sheldrick, 1997)'
_computing_structure_solution 'SHELXS-97 (Sheldrick, 1990)'
_diffrn_ambient_temperature 296(2)
_diffrn_measured_fraction_theta_full 0.979
_diffrn_measured_fraction_theta_max 0.979
_diffrn_measurement_device_type 'Rigaku RXIS RAPID'
_diffrn_radiation_monochromator graphite
_diffrn_radiation_source 'fine-focus sealed tube'
_diffrn_radiation_type MoK\a
_diffrn_radiation_wavelength 0.71075
_diffrn_reflns_av_R_equivalents 0.1408
_diffrn_reflns_av_sigmaI/netI 0.1179
_diffrn_reflns_limit_h_max 15
_diffrn_reflns_limit_h_min -13
_diffrn_reflns_limit_k_max 32
_diffrn_reflns_limit_k_min -32
_diffrn_reflns_limit_l_max 15
_diffrn_reflns_limit_l_min -15
_diffrn_reflns_number 32717
_diffrn_reflns_theta_full 27.48
_diffrn_reflns_theta_max 27.48
_diffrn_reflns_theta_min 3.00
_exptl_absorpt_coefficient_mu 1.150
_exptl_absorpt_correction_T_max 0.9774
_exptl_absorpt_correction_T_min 0.5971
_exptl_absorpt_correction_type empirical
_exptl_absorpt_process_details abscor
_exptl_crystal_colour 'dark red'
_exptl_crystal_density_diffrn 1.605
_exptl_crystal_density_method 'not measured'
_exptl_crystal_description plate
_exptl_crystal_F_000 1664
_exptl_crystal_size_max 0.50
_exptl_crystal_size_mid 0.20
_exptl_crystal_size_min 0.02
_refine_diff_density_max 0.748
_refine_diff_density_min -0.553
_refine_diff_density_rms 0.110
_refine_ls_extinction_method none
_refine_ls_goodness_of_fit_ref 0.962
_refine_ls_hydrogen_treatment constr
_refine_ls_matrix_type full
_refine_ls_number_parameters 379
_refine_ls_number_reflns 7665
_refine_ls_number_restraints 0
_refine_ls_restrained_S_all 0.962
_refine_ls_R_factor_all 0.1403
_refine_ls_R_factor_gt 0.0582
_refine_ls_shift/su_max 0.057
_refine_ls_shift/su_mean 0.008
_refine_ls_structure_factor_coef Fsqd
_refine_ls_weighting_details 'calc w=1/[\s^2^(Fo^2^)+(0.0649P)^2^+0.0000P] where P=(Fo^2^+2Fc^2^)/3'
_refine_ls_weighting_scheme calc
_refine_ls_wR_factor_gt 0.1165
_refine_ls_wR_factor_ref 0.1486
_reflns_number_gt 3921
_reflns_number_total 7665
_reflns_threshold_expression >2sigma(I)
_cod_data_source_file om1011227_si_002.cif
_cod_data_source_block 2f
_cod_depositor_comments
;
The following automatic conversions were performed:
'_atom_site_symetry_multiplicity' tag replaced with
'_atom_site_symmetry_multiplicity'.

Automatic conversion script
Id: cif_correct_tags 1440 2010-10-19 06:21:57Z saulius 
;
_cod_original_cell_volume 3412.5(15)
_cod_original_sg_symbol_H-M P21/n
_cod_database_code 4064083

loop_
_symmetry_equiv_pos_as_xyz
'x, y, z'
'-x+1/2, y+1/2, -z+1/2'
'-x, -y, -z'
'x-1/2, -y-1/2, z-1/2'

loop_
_atom_site_label
_atom_site_type_symbol
_atom_site_fract_x
_atom_site_fract_y
_atom_site_fract_z
_atom_site_U_iso_or_equiv
_atom_site_adp_type
_atom_site_occupancy
_atom_site_symmetry_multiplicity
_atom_site_calc_flag
_atom_site_refinement_flags
Ru1 Ru 1.09142(5) 0.11860(2) 0.58623(5) 0.04419(17) Uani 1 1 d .
Ru2 Ru 0.95597(5) 0.13578(2) 0.70826(5) 0.03866(16) Uani 1 1 d .
Cl1 Cl 0.6212(3) 0.15049(16) 0.9405(3) 0.1417(12) Uani 1 1 d .
Cl2 Cl 0.7288(4) 0.07650(19) 1.1236(3) 0.187(2) Uani 1 1 d .
S1 S 1.3568(2) 0.07690(13) 1.1742(2) 0.0899(8) Uani 1 1 d .
F1 F 1.5514(6) 0.0855(4) 1.3402(7) 0.157(3) Uani 1 1 d .
F2 F 1.4253(7) 0.0414(3) 1.3870(5) 0.137(3) Uani 1 1 d .
F3 F 1.4186(7) 0.1234(3) 1.3772(6) 0.145(3) Uani 1 1 d .
O1 O 1.3910(7) 0.1234(3) 1.1259(7) 0.124(3) Uani 1 1 d .
O2 O 1.3984(9) 0.0284(4) 1.1391(7) 0.148(3) Uani 1 1 d .
O3 O 1.2394(6) 0.0722(4) 1.1752(7) 0.152(4) Uani 1 1 d .
N1 N 0.9505(5) 0.1576(2) 0.5573(5) 0.0460(14) Uani 1 1 d .
C1 C 1.1002(6) 0.0962(3) 0.7419(6) 0.0521(18) Uani 1 1 d .
C2 C 1.1789(7) 0.0650(3) 0.8393(7) 0.070(2) Uani 1 1 d .
H2A H 1.2082 0.0877 0.9063 0.106 Uiso 1 1 calc R
H2B H 1.2439 0.0512 0.8167 0.106 Uiso 1 1 calc R
H2C H 1.1357 0.0357 0.8582 0.106 Uiso 1 1 calc R
C3 C 0.8743(6) 0.1904(3) 0.4698(6) 0.0469(17) Uani 1 1 d .
C4 C 0.7872(6) 0.1668(3) 0.3795(6) 0.058(2) Uani 1 1 d .
H4 H 0.7806 0.1297 0.3737 0.070 Uiso 1 1 calc R
C5 C 0.7101(8) 0.1993(4) 0.2981(8) 0.085(3) Uani 1 1 d .
H5 H 0.6509 0.1842 0.2367 0.102 Uiso 1 1 calc R
C6 C 0.7212(9) 0.2534(5) 0.3082(9) 0.095(4) Uani 1 1 d .
H6 H 0.6680 0.2750 0.2540 0.114 Uiso 1 1 calc R
C7 C 0.8091(9) 0.2769(4) 0.3965(9) 0.085(3) Uani 1 1 d .
H7 H 0.8165 0.3140 0.4012 0.102 Uiso 1 1 calc R
C8 C 0.8851(7) 0.2450(3) 0.4769(7) 0.066(2) Uani 1 1 d .
H8 H 0.9449 0.2604 0.5371 0.079 Uiso 1 1 calc R
C9 C 1.1245(6) 0.0820(4) 0.4321(7) 0.063(2) Uani 1 1 d .
C10 C 1.1517(6) 0.1364(4) 0.4312(7) 0.064(2) Uani 1 1 d .
C11 C 1.2429(8) 0.1464(4) 0.5364(9) 0.078(3) Uani 1 1 d .
C12 C 1.2739(6) 0.0962(5) 0.5950(7) 0.084(3) Uani 1 1 d .
C13 C 1.1979(7) 0.0570(4) 0.5301(7) 0.070(2) Uani 1 1 d .
C14 C 1.0385(8) 0.0543(5) 0.3339(8) 0.104(4) Uani 1 1 d .
H14A H 0.9751 0.0783 0.2968 0.156 Uiso 1 1 calc R
H14B H 1.0077 0.0236 0.3626 0.156 Uiso 1 1 calc R
H14C H 1.0768 0.0431 0.2784 0.156 Uiso 1 1 calc R
C15 C 1.0967(9) 0.1775(4) 0.3393(8) 0.104(4) Uani 1 1 d .
H15A H 1.1482 0.1843 0.2933 0.156 Uiso 1 1 calc R
H15B H 1.0845 0.2101 0.3761 0.156 Uiso 1 1 calc R
H15C H 1.0224 0.1644 0.2899 0.156 Uiso 1 1 calc R
C16 C 1.3121(9) 0.1978(5) 0.5761(9) 0.117(4) Uani 1 1 d .
H16A H 1.3852 0.1961 0.5582 0.176 Uiso 1 1 calc R
H16B H 1.3280 0.2020 0.6587 0.176 Uiso 1 1 calc R
H16C H 1.2667 0.2278 0.5363 0.176 Uiso 1 1 calc R
C17 C 1.3793(9) 0.0888(6) 0.7002(10) 0.145(5) Uani 1 1 d .
H17A H 1.3655 0.0595 0.7459 0.217 Uiso 1 1 calc R
H17B H 1.3927 0.1209 0.7462 0.217 Uiso 1 1 calc R
H17C H 1.4472 0.0813 0.6760 0.217 Uiso 1 1 calc R
C18 C 1.2056(11) -0.0021(4) 0.5566(10) 0.127(5) Uani 1 1 d .
H18A H 1.1369 -0.0132 0.5762 0.191 Uiso 1 1 calc R
H18B H 1.2748 -0.0092 0.6212 0.191 Uiso 1 1 calc R
H18C H 1.2100 -0.0216 0.4895 0.191 Uiso 1 1 calc R
C19 C 0.9512(7) 0.1567(3) 0.8866(6) 0.059(2) Uani 1 1 d .
C20 C 0.8992(6) 0.1054(3) 0.8578(6) 0.0545(19) Uani 1 1 d .
C21 C 0.8015(6) 0.1107(3) 0.7582(7) 0.0548(19) Uani 1 1 d .
C22 C 0.7851(7) 0.1658(3) 0.7262(7) 0.058(2) Uani 1 1 d .
C23 C 0.8826(8) 0.1941(3) 0.8049(7) 0.058(2) Uani 1 1 d .
C24 C 1.0530(8) 0.1704(5) 0.9927(7) 0.097(3) Uani 1 1 d .
H24A H 1.0816 0.2055 0.9839 0.146 Uiso 1 1 calc R
H24B H 1.1151 0.1447 1.0013 0.146 Uiso 1 1 calc R
H24C H 1.0271 0.1695 1.0607 0.146 Uiso 1 1 calc R
C25 C 0.9334(8) 0.0554(3) 0.9263(8) 0.090(3) Uani 1 1 d .
H25A H 0.8690 0.0434 0.9521 0.134 Uiso 1 1 calc R
H25B H 1.0010 0.0622 0.9927 0.134 Uiso 1 1 calc R
H25C H 0.9523 0.0284 0.8784 0.134 Uiso 1 1 calc R
C26 C 0.7174(7) 0.0669(4) 0.7040(8) 0.080(3) Uani 1 1 d .
H26A H 0.7601 0.0340 0.7069 0.120 Uiso 1 1 calc R
H26B H 0.6766 0.0757 0.6243 0.120 Uiso 1 1 calc R
H26C H 0.6613 0.0626 0.7461 0.120 Uiso 1 1 calc R
C27 C 0.6843(7) 0.1896(4) 0.6303(8) 0.086(3) Uani 1 1 d .
H27A H 0.6705 0.1685 0.5609 0.130 Uiso 1 1 calc R
H27B H 0.7038 0.2256 0.6150 0.130 Uiso 1 1 calc R
H27C H 0.6145 0.1900 0.6542 0.130 Uiso 1 1 calc R
C28 C 0.9032(9) 0.2531(3) 0.8072(9) 0.101(4) Uani 1 1 d .
H28A H 0.8761 0.2691 0.8668 0.151 Uiso 1 1 calc R
H28B H 0.8609 0.2682 0.7329 0.151 Uiso 1 1 calc R
H28C H 0.9860 0.2600 0.8235 0.151 Uiso 1 1 calc R
C29 C 1.4405(9) 0.0807(4) 1.3234(9) 0.080(3) Uani 1 1 d .
C30 C 0.6075(10) 0.0891(5) 1.0078(9) 0.117(4) Uani 1 1 d .
H30A H 0.5382 0.0903 1.0339 0.140 Uiso 1 1 calc R
H30B H 0.5969 0.0604 0.9514 0.140 Uiso 1 1 calc R

loop_
_atom_site_aniso_label
_atom_site_aniso_U_11
_atom_site_aniso_U_22
_atom_site_aniso_U_33
_atom_site_aniso_U_23
_atom_site_aniso_U_13
_atom_site_aniso_U_12
Ru1 0.0384(3) 0.0533(4) 0.0425(3) -0.0048(3) 0.0146(2) 0.0041(3)
Ru2 0.0412(3) 0.0381(3) 0.0394(3) 0.0012(2) 0.0165(2) 0.0038(2)
Cl1 0.158(3) 0.155(3) 0.122(3) 0.006(2) 0.057(2) 0.012(3)
Cl2 0.210(4) 0.208(5) 0.112(3) -0.019(3) 0.003(3) 0.110(4)
S1 0.0792(18) 0.111(2) 0.0716(16) 0.0134(15) 0.0116(13) -0.0119(15)
F1 0.087(5) 0.220(9) 0.157(7) 0.008(6) 0.025(5) -0.017(5)
F2 0.197(7) 0.099(5) 0.086(4) 0.022(4) 0.003(4) -0.046(5)
F3 0.225(8) 0.095(5) 0.127(6) -0.015(4) 0.070(6) 0.023(5)
O1 0.148(7) 0.116(6) 0.107(6) 0.049(5) 0.037(5) -0.005(5)
O2 0.213(10) 0.119(7) 0.125(7) -0.040(5) 0.075(7) -0.004(7)
O3 0.062(5) 0.234(11) 0.139(7) 0.047(7) 0.001(5) -0.011(5)
N1 0.058(4) 0.039(3) 0.050(3) 0.001(3) 0.030(3) 0.006(3)
C1 0.059(4) 0.047(4) 0.056(4) 0.000(3) 0.026(4) 0.012(4)
C2 0.057(5) 0.093(7) 0.054(5) 0.003(4) 0.006(4) 0.019(5)
C3 0.052(4) 0.048(5) 0.050(4) 0.010(3) 0.029(4) 0.012(3)
C4 0.057(5) 0.063(5) 0.050(4) 0.003(4) 0.010(4) 0.018(4)
C5 0.072(6) 0.107(9) 0.068(6) 0.017(5) 0.008(5) 0.033(6)
C6 0.088(7) 0.107(9) 0.097(8) 0.060(7) 0.039(6) 0.054(7)
C7 0.099(7) 0.063(6) 0.098(7) 0.037(6) 0.039(6) 0.024(6)
C8 0.072(5) 0.052(5) 0.075(6) 0.012(4) 0.026(5) 0.002(4)
C9 0.042(4) 0.101(7) 0.047(5) -0.027(4) 0.016(4) -0.001(4)
C10 0.038(4) 0.106(7) 0.049(5) -0.006(5) 0.017(4) 0.002(4)
C11 0.069(6) 0.090(7) 0.094(7) -0.017(6) 0.054(6) -0.016(5)
C12 0.016(4) 0.176(11) 0.053(5) -0.006(6) 0.003(4) 0.022(5)
C13 0.044(5) 0.110(8) 0.048(5) -0.010(5) 0.001(4) 0.026(5)
C14 0.090(7) 0.144(10) 0.078(7) -0.044(7) 0.025(6) -0.019(7)
C15 0.113(8) 0.137(10) 0.079(7) 0.043(7) 0.054(6) 0.021(7)
C16 0.113(8) 0.145(11) 0.120(9) -0.043(8) 0.075(8) -0.069(8)
C17 0.068(7) 0.250(17) 0.128(10) 0.008(10) 0.048(7) 0.030(8)
C18 0.187(12) 0.086(8) 0.134(10) 0.014(7) 0.087(10) 0.061(8)
C19 0.065(5) 0.075(6) 0.047(4) -0.009(4) 0.030(4) -0.003(4)
C20 0.046(4) 0.070(6) 0.050(4) 0.018(4) 0.017(4) 0.011(4)
C21 0.057(5) 0.047(5) 0.073(5) -0.004(4) 0.040(4) -0.007(4)
C22 0.065(5) 0.063(5) 0.061(5) 0.009(4) 0.042(4) 0.013(4)
C23 0.086(6) 0.041(4) 0.069(5) 0.008(4) 0.053(5) 0.011(4)
C24 0.078(6) 0.148(10) 0.058(6) -0.033(6) 0.012(5) -0.018(6)
C25 0.115(8) 0.075(6) 0.109(7) 0.047(6) 0.079(7) 0.025(5)
C26 0.075(6) 0.082(7) 0.095(7) -0.012(5) 0.043(5) -0.019(5)
C27 0.049(5) 0.119(8) 0.093(7) 0.034(6) 0.024(5) 0.040(5)
C28 0.151(9) 0.044(5) 0.151(10) -0.006(6) 0.110(8) 0.004(6)
C29 0.084(7) 0.055(6) 0.113(8) -0.001(6) 0.049(6) -0.005(5)
C30 0.107(9) 0.163(12) 0.071(7) -0.003(7) 0.015(6) 0.007(8)

loop_
_atom_type_symbol
_atom_type_description
_atom_type_scat_dispersion_real
_atom_type_scat_dispersion_imag
_atom_type_scat_source
C C 0.0033 0.0016 'International Tables Vol C Tables 4.2.6.8 and 6.1.1.4'
H H 0.0000 0.0000 'International Tables Vol C Tables 4.2.6.8 and 6.1.1.4'
N N 0.0061 0.0033 'International Tables Vol C Tables 4.2.6.8 and 6.1.1.4'
O O 0.0106 0.0060 'International Tables Vol C Tables 4.2.6.8 and 6.1.1.4'
F F 0.0171 0.0103 'International Tables Vol C Tables 4.2.6.8 and 6.1.1.4'
S S 0.1246 0.1234 'International Tables Vol C Tables 4.2.6.8 and 6.1.1.4'
Cl Cl 0.1484 0.1585 'International Tables Vol C Tables 4.2.6.8 and 6.1.1.4'
Ru Ru -1.2594 0.8363 'International Tables Vol C Tables 4.2.6.8 and 6.1.1.4'

loop_
_geom_angle_atom_site_label_1
_geom_angle_atom_site_label_2
_geom_angle_atom_site_label_3
_geom_angle
N1 Ru1 C1 96.2(3)
N1 Ru1 C11 123.5(3)
C1 Ru1 C11 123.9(4)
N1 Ru1 C9 116.0(3)
C1 Ru1 C9 136.6(3)
C11 Ru1 C9 61.6(3)
N1 Ru1 C12 161.3(4)
C1 Ru1 C12 97.0(3)
C11 Ru1 C12 37.9(3)
C9 Ru1 C12 60.7(3)
N1 Ru1 C13 149.5(3)
C1 Ru1 C13 103.3(3)
C11 Ru1 C13 62.6(3)
C9 Ru1 C13 36.3(3)
C12 Ru1 C13 36.7(3)
N1 Ru1 C10 103.9(3)
C1 Ru1 C10 158.8(3)
C11 Ru1 C10 37.3(3)
C9 Ru1 C10 36.5(3)
C12 Ru1 C10 61.9(3)
C13 Ru1 C10 61.7(3)
N1 Ru1 Ru2 47.69(16)
C1 Ru1 Ru2 48.5(2)
C11 Ru1 Ru2 146.6(2)
C9 Ru1 Ru2 150.2(2)
C12 Ru1 Ru2 143.7(2)
C13 Ru1 Ru2 144.8(3)
C10 Ru1 Ru2 151.0(2)
N1 Ru2 C1 96.7(3)
N1 Ru2 C21 124.4(3)
C1 Ru2 C21 124.7(3)
N1 Ru2 C23 114.6(3)
C1 Ru2 C23 134.8(3)
C21 Ru2 C23 62.7(3)
N1 Ru2 C19 149.4(3)
C1 Ru2 C19 101.8(3)
C21 Ru2 C19 62.0(3)
C23 Ru2 C19 37.3(3)
N1 Ru2 C22 103.5(3)
C1 Ru2 C22 159.2(3)
C21 Ru2 C22 37.5(3)
C23 Ru2 C22 37.7(3)
C19 Ru2 C22 62.3(3)
N1 Ru2 C20 161.1(3)
C1 Ru2 C20 97.4(3)
C21 Ru2 C20 36.7(3)
C23 Ru2 C20 62.2(3)
C19 Ru2 C20 37.0(3)
C22 Ru2 C20 61.9(3)
N1 Ru2 Ru1 47.65(16)
C1 Ru2 Ru1 49.0(2)
C21 Ru2 Ru1 148.05(19)
C23 Ru2 Ru1 147.7(2)
C19 Ru2 Ru1 144.0(2)
C22 Ru2 Ru1 150.78(19)
C20 Ru2 Ru1 144.39(19)
O3 S1 O1 119.1(6)
O3 S1 O2 111.7(7)
O1 S1 O2 113.9(6)
O3 S1 C29 104.4(5)
O1 S1 C29 103.3(5)
O2 S1 C29 102.0(5)
C3 N1 Ru1 140.1(4)
C3 N1 Ru2 135.2(4)
Ru1 N1 Ru2 84.7(2)
C2 C1 Ru2 138.5(5)
C2 C1 Ru1 139.1(5)
Ru2 C1 Ru1 82.4(3)
C8 C3 C4 120.4(7)
C8 C3 N1 120.1(7)
C4 C3 N1 119.5(7)
C5 C4 C3 118.9(8)
C6 C5 C4 119.6(9)
C5 C6 C7 121.7(9)
C6 C7 C8 118.8(9)
C3 C8 C7 120.6(9)
C10 C9 C13 111.1(7)
C10 C9 C14 123.6(9)
C13 C9 C14 124.9(9)
C10 C9 Ru1 73.0(4)
C13 C9 Ru1 72.5(4)
C14 C9 Ru1 127.4(6)
C9 C10 C11 106.3(8)
C9 C10 C15 128.3(8)
C11 C10 C15 125.3(10)
C9 C10 Ru1 70.5(4)
C11 C10 Ru1 69.1(4)
C15 C10 Ru1 124.7(5)
C10 C11 C12 107.3(8)
C10 C11 C16 128.6(10)
C12 C11 C16 123.5(10)
C10 C11 Ru1 73.6(5)
C12 C11 Ru1 72.2(4)
C16 C11 Ru1 126.6(6)
C13 C12 C11 108.3(7)
C13 C12 C17 128.2(11)
C11 C12 C17 123.2(11)
C13 C12 Ru1 72.1(4)
C11 C12 Ru1 69.8(4)
C17 C12 Ru1 128.8(6)
C9 C13 C12 106.9(9)
C9 C13 C18 127.3(9)
C12 C13 C18 125.5(9)
C9 C13 Ru1 71.2(4)
C12 C13 Ru1 71.2(5)
C18 C13 Ru1 128.0(6)
C23 C19 C20 108.0(7)
C23 C19 C24 125.6(8)
C20 C19 C24 126.1(8)
C23 C19 Ru2 70.5(4)
C20 C19 Ru2 72.0(4)
C24 C19 Ru2 128.2(5)
C21 C20 C19 108.1(7)
C21 C20 C25 124.9(8)
C19 C20 C25 126.8(8)
C21 C20 Ru2 69.9(4)
C19 C20 Ru2 71.0(4)
C25 C20 Ru2 129.3(5)
C20 C21 C22 109.4(7)
C20 C21 C26 125.1(8)
C22 C21 C26 124.9(8)
C20 C21 Ru2 73.4(4)
C22 C21 Ru2 73.0(4)
C26 C21 Ru2 126.6(5)
C21 C22 C23 106.3(7)
C21 C22 C27 126.7(8)
C23 C22 C27 127.0(8)
C21 C22 Ru2 69.5(4)
C23 C22 Ru2 69.8(4)
C27 C22 Ru2 126.2(5)
C19 C23 C22 108.1(7)
C19 C23 C28 125.4(9)
C22 C23 C28 126.3(8)
C19 C23 Ru2 72.2(4)
C22 C23 Ru2 72.5(4)
C28 C23 Ru2 124.9(5)
F2 C29 F1 107.6(9)
F2 C29 F3 103.8(9)
F1 C29 F3 101.5(9)
F2 C29 S1 115.0(7)
F1 C29 S1 113.5(8)
F3 C29 S1 114.1(8)
Cl2 C30 Cl1 111.3(7)

loop_
_geom_bond_atom_site_label_1
_geom_bond_atom_site_label_2
_geom_bond_distance
Ru1 N1 1.879(5)
Ru1 C1 1.929(7)
Ru1 C11 2.184(8)
Ru1 C9 2.211(7)
Ru1 C12 2.216(7)
Ru1 C13 2.228(8)
Ru1 C10 2.243(7)
Ru1 Ru2 2.5319(8)
Ru2 N1 1.881(5)
Ru2 C1 1.914(7)
Ru2 C21 2.196(6)
Ru2 C23 2.207(7)
Ru2 C19 2.229(7)
Ru2 C22 2.242(7)
Ru2 C20 2.242(7)
Cl1 C30 1.764(12)
Cl2 C30 1.702(11)
S1 O3 1.407(7)
S1 O1 1.416(7)
S1 O2 1.422(8)
S1 C29 1.770(11)
F1 C29 1.279(10)
F2 C29 1.293(10)
F3 C29 1.314(10)
N1 C3 1.421(8)
C1 C2 1.480(10)
C3 C8 1.370(10)
C3 C4 1.384(10)
C4 C5 1.382(10)
C5 C6 1.359(14)
C6 C7 1.375(14)
C7 C8 1.362(11)
C9 C10 1.396(11)
C9 C13 1.384(11)
C9 C14 1.478(11)
C10 C11 1.416(12)
C10 C15 1.505(11)
C11 C12 1.431(13)
C11 C16 1.521(12)
C12 C13 1.399(13)
C12 C17 1.496(13)
C13 C18 1.507(13)
C19 C23 1.420(10)
C19 C20 1.419(11)
C19 C24 1.506(10)
C20 C21 1.398(10)
C20 C25 1.483(10)
C21 C22 1.426(10)
C21 C26 1.493(10)
C22 C23 1.439(11)
C22 C27 1.509(10)
C23 C28 1.494(11)

loop_
_cod_changelog_entry_id
_cod_changelog_entry_author
_cod_changelog_entry_date
_cod_changelog_entry_text
1 'Vaitkus, Antanas' 2022-05-06T23:30:00+03:00
;
 Replaced the '&#x00C2;&#x00A5;' sequences with backslash symbols ('\')
 in multiple data values.
;
